data_2010545
loop_
_publ_author_name
'Pavlovi\'c, Gordana'
'Popovi\'c, Zora'
'Soldin, \<Zeljka'
'Matkovi\'c-\<Calogovi\'c, Dubravka'

_publ_section_title
;
 A 1:2 complex of mercury(II) chloride with 1,3-imidazole-2-thione
;
_journal_issue 1
_journal_name_full 'Acta Crystallographica Section C'
_journal_page_first 61
_journal_page_last 63
_journal_paper_doi 10.1107/S0108270199013736
_journal_volume 56
_journal_year 2000
_chemical_formula_iupac '[Hg Cl2 (C3 H4 N2 S)2]'
_chemical_formula_sum 'C6 H8 Cl2 Hg N4 S2'
_chemical_formula_weight 471.77
_chemical_name_systematic
;
bis[chloro(1,3-imidazolium-2-thiolato-S)]mercury(II)
;
_space_group_IT_number 29
_symmetry_cell_setting orthorhombic
_symmetry_space_group_name_Hall 'P 2c -2ac'
_symmetry_space_group_name_H-M 'P c a 21'
_audit_creation_method SHELXL-97
_cell_angle_alpha 90.00
_cell_angle_beta 90.00
_cell_angle_gamma 90.00
_cell_formula_units_Z 4
_cell_length_a 7.5296(11)
_cell_length_b 13.7209(19)
_cell_length_c 11.7587(16)
_cell_measurement_reflns_used 56
_cell_measurement_temperature 293(2)
_cell_measurement_theta_max 15.4
_cell_measurement_theta_min 9.0
_cell_volume 1214.8(3)
_computing_cell_refinement STADI4
_computing_data_collection 'STADI4 (Stoe & Cie, 1995b)'
_computing_data_reduction 'X-RED  (Stoe & Cie, 1995a)'
_computing_molecular_graphics 'PLATON98 (Spek, 1998)'
_computing_publication_material SHELXL97
_computing_structure_refinement 'SHELXL97 (Sheldrick, 1997b)'
_computing_structure_solution 'SHELXS97 (Sheldrick, 1997a)'
_diffrn_ambient_temperature 293(2)
_diffrn_measured_fraction_theta_full .989
_diffrn_measured_fraction_theta_max .989
_diffrn_measurement_device_type 'Philips PW1100 diffractometer updated by Stoe'
_diffrn_measurement_method \w
_diffrn_radiation_monochromator graphite
_diffrn_radiation_source 'fine-focus sealed tube'
_diffrn_radiation_type MoK\a
_diffrn_radiation_wavelength .71073
_diffrn_reflns_av_R_equivalents .029
_diffrn_reflns_av_sigmaI/netI .0581
_diffrn_reflns_limit_h_max 10
_diffrn_reflns_limit_h_min -2
_diffrn_reflns_limit_k_max 19
_diffrn_reflns_limit_k_min 0
_diffrn_reflns_limit_l_max 16
_diffrn_reflns_limit_l_min -4
_diffrn_reflns_number 3067
_diffrn_reflns_theta_full 29.90
_diffrn_reflns_theta_max 29.89
_diffrn_reflns_theta_min 2.97
_diffrn_standards_decay_% 3.3
_diffrn_standards_interval_time 90
_diffrn_standards_number 5
_exptl_absorpt_coefficient_mu 13.425
_exptl_absorpt_correction_T_max .668
_exptl_absorpt_correction_T_min .158
_exptl_absorpt_correction_type numerical
_exptl_absorpt_process_details '(X-RED; Stoe & Cie, 1995a)'
_exptl_crystal_colour colourless
_exptl_crystal_density_diffrn 2.579
_exptl_crystal_density_method 'not measured'
_exptl_crystal_description prism
_exptl_crystal_F_000 872
_exptl_crystal_size_max .44
_exptl_crystal_size_mid .12
_exptl_crystal_size_min .03
_refine_diff_density_max .789
_refine_diff_density_min -.898
_refine_ls_abs_structure_details 'Flack (1983)'
_refine_ls_abs_structure_Flack -.022(10)
_refine_ls_extinction_coef .00034(9)
_refine_ls_extinction_method SHELXL97
_refine_ls_goodness_of_fit_ref .897
_refine_ls_hydrogen_treatment constr
_refine_ls_matrix_type full
_refine_ls_number_parameters 137
_refine_ls_number_reflns 2426
_refine_ls_number_restraints 1
_refine_ls_restrained_S_all .897
_refine_ls_R_factor_all .079
_refine_ls_R_factor_gt .030
_refine_ls_shift/su_max <0.001
_refine_ls_shift/su_mean .000
_refine_ls_structure_factor_coef Fsqd
_refine_ls_weighting_details 'w = 1/[\s^2^(Fo^2^)+(0.0278P)^2^] where P = (Fo^2^+2Fc^2^)/3'
_refine_ls_weighting_scheme calc
_refine_ls_wR_factor_ref .064
_reflns_number_gt 1545
_reflns_number_total 2426
_reflns_threshold_expression I>2\s(I)
_cod_data_source_file na1432.cif
_cod_data_source_block I
_cod_depositor_comments
;
The following automatic conversions were performed:

'_refine_ls_weighting_scheme' value 'calc w =
1/[\s^2^(Fo^2^)+(0.0278P)^2^] where P = (Fo^2^+2Fc^2^)/3' was changed
to 'calc'. New tag '_refine_ls_weighting_details' was created. The
value of the new tag was set to 'w = 1/[\s^2^(Fo^2^)+(0.0278P)^2^]
where P = (Fo^2^+2Fc^2^)/3'.

Automatic conversion script
Id: cif_fix_values 3143 2015-03-26 13:38:13Z robertas 
;
_cod_database_code 2010545

loop_
_symmetry_equiv_pos_as_xyz
'x, y, z'
'-x, -y, z+1/2'
'x+1/2, -y, z'
'-x+1/2, y, z+1/2'

loop_
_atom_site_label
_atom_site_fract_x
_atom_site_fract_y
_atom_site_fract_z
_atom_site_U_iso_or_equiv
_atom_site_adp_type
_atom_site_calc_flag
_atom_site_refinement_flags
_atom_site_occupancy
_atom_site_disorder_assembly
_atom_site_disorder_group
_atom_site_type_symbol
Hg .26266(4) .277323(18) -.31937(7) .03887(10) Uani d . 1 . . Hg
Cl1 .3805(3) .28374(15) -.10969(19) .0384(5) Uani d . 1 . . Cl
Cl2 .5592(3) .21051(15) -.41497(19) .0369(5) Uani d . 1 . . Cl
S1 .2352(3) .44395(15) -.39103(19) .0365(5) Uani d . 1 . . S
C11 .2971(10) .5213(5) -.2842(7) .031(2) Uani d . 1 . . C
N11 .3781(10) .5020(5) -.1843(6) .0335(16) Uani d . 1 . . N
H11 .4059 .4448 -.1602 .040 Uiso calc R 1 . . H
C12 .4092(13) .5859(7) -.1279(8) .043(2) Uani d . 1 . . C
H12 .4638 .5916 -.0572 .051 Uiso calc R 1 . . H
C13 .3478(12) .6592(6) -.1911(8) .042(2) Uani d . 1 . . C
H13 .3519 .7252 -.1733 .051 Uiso calc R 1 . . H
N12 .2777(8) .6182(5) -.2872(6) .0380(19) Uani d . 1 . . N
H12N .2284 .6501 -.3417 .046 Uiso calc R 1 . . H
S2 .0653(3) .13537(16) -.3401(2) .0430(6) Uani d . 1 . . S
C21 .1217(10) .0596(5) -.2297(8) .0311(19) Uani d . 1 . . C
N21 .1117(9) -.0374(5) -.2318(7) .0355(18) Uani d . 1 . . N
H21 .0810 -.0709 -.2904 .043 Uiso calc R 1 . . H
C22 .1565(14) -.0770(7) -.1287(10) .050(3) Uani d . 1 . . C
H22 .1600 -.1428 -.1099 .060 Uiso calc R 1 . . H
C23 .1943(12) -.0017(7) -.0606(11) .052(3) Uani d . 1 . . C
H23 .2296 -.0053 .0150 .062 Uiso calc R 1 . . H
N22 .1715(11) .0820(6) -.1231(6) .0430(19) Uani d . 1 . . N
H22N .1869 .1402 -.0977 .052 Uiso calc R 1 . . H

loop_
_atom_site_aniso_label
_atom_site_aniso_U_11
_atom_site_aniso_U_22
_atom_site_aniso_U_33
_atom_site_aniso_U_12
_atom_site_aniso_U_13
_atom_site_aniso_U_23
Hg .05281(17) .02776(11) .03603(15) -.00145(15) -.0001(3) -.0009(3)
Cl1 .0574(12) .0268(8) .0309(10) -.0012(10) -.0050(11) .0000(10)
Cl2 .0451(10) .0316(11) .0339(12) .0029(9) .0006(10) -.0017(10)
S1 .0508(12) .0309(9) .0279(10) .0018(10) -.0043(12) .0027(9)
C11 .035(4) .024(3) .035(5) .002(3) .007(3) .003(3)
N11 .045(4) .025(3) .030(4) -.003(3) -.002(4) .003(4)
C12 .064(6) .042(5) .022(5) -.014(5) .006(5) -.007(4)
C13 .050(5) .028(4) .049(6) -.007(4) .010(5) .002(5)
N12 .045(4) .029(3) .040(5) .000(3) -.004(4) .005(3)
S2 .0544(11) .0351(9) .0395(17) -.0067(9) -.0099(12) -.0038(11)
C21 .033(4) .022(4) .038(5) -.002(3) -.005(4) -.007(4)
N21 .046(4) .027(3) .033(4) -.007(3) .002(4) -.019(3)
C22 .064(6) .030(5) .056(7) .001(5) .003(6) .004(5)
C23 .067(7) .042(4) .047(6) -.006(4) -.003(8) .027(7)
N22 .075(5) .030(4) .024(4) -.014(4) -.004(4) -.004(3)

loop_
_atom_type_symbol
_atom_type_description
_atom_type_scat_dispersion_real
_atom_type_scat_dispersion_imag
_atom_type_scat_source
C C .0033 .0016 'International Tables Vol C Tables 4.2.6.8 and 6.1.1.4'
H H .0000 .0000 'International Tables Vol C Tables 4.2.6.8 and 6.1.1.4'
Hg Hg -2.3894 9.2266 'International Tables Vol C Tables 4.2.6.8 and 6.1.1.4'
N N .0061 .0033 'International Tables Vol C Tables 4.2.6.8 and 6.1.1.4'
Cl Cl .1484 .1585 'International Tables Vol C Tables 4.2.6.8 and 6.1.1.4'
S S .1246 .1234 'International Tables Vol C Tables 4.2.6.8 and 6.1.1.4'

loop_
_geom_angle_atom_site_label_1
_geom_angle_atom_site_label_2
_geom_angle_atom_site_label_3
_geom_angle
_geom_angle_publ_flag
S1 Hg S2 130.87(8) yes
S1 Hg Cl1 108.74(7) yes
S2 Hg Cl1 108.91(8) yes
S1 Hg Cl2 104.32(7) yes
S2 Hg Cl2 101.07(7) yes
Cl1 Hg Cl2 97.17(7) yes
C11 S1 Hg 107.7(3) yes
N12 C11 N11 105.5(7) no
N12 C11 S1 124.6(7) no
N11 C11 S1 129.9(6) no
C12 N11 C11 109.9(7) no
C13 C12 N11 108.0(8) no
C12 C13 N12 106.5(8) no
C11 N12 C13 110.1(7) no
C21 S2 Hg 104.8(3) yes
N21 C21 N22 105.2(8) no
N21 C21 S2 125.2(7) no
N22 C21 S2 129.5(6) no
C21 N21 C22 111.4(8) no
C23 C22 N21 106.0(9) no
C22 C23 N22 107.4(10) no
C21 N22 C23 110.0(8) no

loop_
_geom_bond_atom_site_label_1
_geom_bond_atom_site_label_2
_geom_bond_site_symmetry_2
_geom_bond_distance
_geom_bond_publ_flag
Hg S1 . 2.445(2) yes
Hg S2 . 2.462(2) yes
Hg Cl1 . 2.622(2) yes
Hg Cl2 . 2.663(2) yes
S1 C11 . 1.709(8) yes
C11 N12 . 1.339(9) no
C11 N11 . 1.350(10) no
N11 C12 . 1.348(11) no
C12 C13 . 1.333(12) no
C13 N12 . 1.369(11) no
S2 C21 . 1.717(9) yes
C21 N21 . 1.333(9) no
C21 N22 . 1.344(11) no
N21 C22 . 1.370(13) no
C22 C23 . 1.337(14) no
C23 N22 . 1.373(11) no

loop_
_geom_hbond_atom_site_label_D
_geom_hbond_atom_site_label_H
_geom_hbond_atom_site_label_A
_geom_hbond_site_symmetry_A
_geom_hbond_distance_DH
_geom_hbond_distance_HA
_geom_hbond_distance_DA
_geom_hbond_angle_DHA
_geom_hbond_publ_flag
N11 H11 Cl1 . .86 2.30 3.121(7) 160 yes
N22 H22N Cl1 . .86 2.46 3.188(7) 144 yes
N12 H12N Cl2 3_465 .86 2.45 3.238(7) 152 yes
N21 H21 Cl2 3_455 .86 2.42 3.232(8) 158 yes

loop_
_geom_torsion_atom_site_label_1
_geom_torsion_atom_site_label_2
_geom_torsion_atom_site_label_3
_geom_torsion_atom_site_label_4
_geom_torsion
_geom_torsion_publ_flag
S2 Hg S1 C11 137.3(3) no
Cl1 Hg S1 C11 -.9(3) no
Cl2 Hg S1 C11 -103.8(3) no
Hg S1 C11 N12 -171.1(6) no
Hg S1 C11 N11 11.6(8) no
N12 C11 N11 C12 -.5(9) no
S1 C11 N11 C12 177.2(7) no
C11 N11 C12 C13 .1(10) no
N11 C12 C13 N12 .3(10) no
N11 C11 N12 C13 .7(9) no
S1 C11 N12 C13 -177.2(6) no
C12 C13 N12 C11 -.7(10) no
S1 Hg S2 C21 -158.7(3) no
Cl1 Hg S2 C21 -20.5(3) no
Cl2 Hg S2 C21 81.2(3) no
Hg S2 C21 N21 -149.2(7) no
Hg S2 C21 N22 36.0(9) no
N22 C21 N21 C22 -.8(10) no
S2 C21 N21 C22 -176.6(7) no
C21 N21 C22 C23 .4(11) no
N21 C22 C23 N22 .2(11) no
N21 C21 N22 C23 .8(10) no
S2 C21 N22 C23 176.5(7) no
C22 C23 N22 C21 -.6(11) no
